data_4113363
loop_
_publ_author_name
'Alexandra M. Shedlow'
'Daniel E. Kadlecek'
'Jude C. Clapper'
'Scott E. Rathmill'
'Patrick J. Carroll'
'Larry G. Sneddon'

_publ_section_title
;
 Syntheses, Crystallographic/Computational Characterizations, and
 Reactions of the First 10-Vertex arachno- and
 nido-Phosphamonocarbaboranes
;
_journal_name_full 'Journal of the American Chemical Society'
_journal_page_first 200
_journal_page_last 211
_journal_paper_doi 10.1021/ja020944j
_journal_volume 125
_journal_year 2003
_chemical_formula_sum 'C21 H33 B8 N2 P'
_chemical_formula_weight 430.94
_space_group_IT_number 14
_symmetry_cell_setting monoclinic
_symmetry_Int_Tables_number 14
_symmetry_space_group_name_Hall '-P 2ybc'
_symmetry_space_group_name_H-M 'P 1 21/c 1'
_atom_sites_solution_hydrogens geom
_atom_sites_solution_primary direct
_audit_creation_method SHELXL
_cell_angle_alpha 90.00
_cell_angle_beta 90.5550(10)
_cell_angle_gamma 90.00
_cell_formula_units_Z 4
_cell_length_a 10.71360(10)
_cell_length_b 16.1166(2)
_cell_length_c 14.49750(10)
_cell_measurement_temperature 200(2)
_cell_volume 2503.12(4)
_computing_structure_refinement 'SHELXL-93 (Sheldrick, 1993)'
_computing_structure_solution 'SIR92 (Altomare, 1993)'
_diffrn_ambient_temperature 200(2)
_diffrn_measurement_device 'image plate area detector'
_diffrn_measurement_device_type 'Rigaku R-AXIS IIc'
_diffrn_measurement_method 'phi oscillations'
_diffrn_radiation_monochromator graphite
_diffrn_radiation_source 'rotating anode'
_diffrn_radiation_type MoK\a
_diffrn_radiation_wavelength 0.71069
_diffrn_reflns_av_R_equivalents 0.0272
_diffrn_reflns_av_sigmaI/netI 0.0185
_diffrn_reflns_limit_h_max 12
_diffrn_reflns_limit_h_min -12
_diffrn_reflns_limit_k_max 19
_diffrn_reflns_limit_k_min -19
_diffrn_reflns_limit_l_max 17
_diffrn_reflns_limit_l_min -17
_diffrn_reflns_number 19744
_diffrn_reflns_theta_max 25.34
_diffrn_reflns_theta_min 2.53
_exptl_absorpt_coefficient_mu 0.122
_exptl_absorpt_correction_type none
_exptl_crystal_density_diffrn 1.144
_exptl_crystal_F_000 912
_exptl_crystal_size_max 0.35
_exptl_crystal_size_mid 0.20
_exptl_crystal_size_min 0.18
_refine_diff_density_max 0.213
_refine_diff_density_min -0.247
_refine_diff_density_rms 0.034
_refine_ls_extinction_method none
_refine_ls_goodness_of_fit_all 1.145
_refine_ls_goodness_of_fit_obs 1.164
_refine_ls_matrix_type full
_refine_ls_number_parameters 421
_refine_ls_number_reflns 4547
_refine_ls_number_restraints 0
_refine_ls_restrained_S_all 1.145
_refine_ls_restrained_S_obs 1.164
_refine_ls_R_factor_all 0.0560
_refine_ls_R_factor_obs 0.0503
_refine_ls_shift/esd_max 0.000
_refine_ls_shift/esd_mean 0.000
_refine_ls_structure_factor_coef Fsqd
_refine_ls_weighting_details 'w=1/[\s^2^(Fo^2^)+(0.0418P)^2^+1.1500P] where P=(Fo^2^+2Fc^2^)/3'
_refine_ls_weighting_scheme calc
_refine_ls_wR_factor_all 0.1150
_refine_ls_wR_factor_obs 0.1120
_reflns_number_observed 4203
_reflns_number_total 4547
_reflns_observed_criterion >2sigma(I)
_cod_data_source_file ja020944j_1.cif
_cod_data_source_block PSH+3a-(Upenn3149)
_cod_depositor_comments
;
The following automatic conversions were performed:

'_refine_ls_weighting_scheme' value 'calc
w=1/[\s^2^(Fo^2^)+(0.0418P)^2^+1.1500P] where P=(Fo^2^+2Fc^2^)/3' was
changed to 'calc'. New tag '_refine_ls_weighting_details' was
created. The value of the new tag was set to
'w=1/[\s^2^(Fo^2^)+(0.0418P)^2^+1.1500P] where P=(Fo^2^+2Fc^2^)/3'.

Automatic conversion script
Id: cif_fix_values 3143 2015-03-26 13:38:13Z robertas 
;
_cod_original_sg_symbol_H-M 'P 21/c '
_cod_database_code 4113363

loop_
_symmetry_equiv_pos_as_xyz
'x, y, z'
'-x, y+1/2, -z+1/2'
'-x, -y, -z'
'x, -y-1/2, z-1/2'

loop_
_atom_site_aniso_label
_atom_site_aniso_U_11
_atom_site_aniso_U_22
_atom_site_aniso_U_33
_atom_site_aniso_U_23
_atom_site_aniso_U_13
_atom_site_aniso_U_12
P6 0.0345(3) 0.0337(3) 0.0514(3) -0.0046(2) -0.0062(2) 0.0041(2)
B1 0.0405(12) 0.0400(12) 0.0474(13) 0.0037(10) -0.0019(10) 0.0078(10)
B2 0.0317(10) 0.0350(11) 0.0403(11) 0.0003(9) 0.0022(8) 0.0025(9)
B3 0.0350(11) 0.0342(11) 0.0516(13) -0.0082(10) 0.0040(9) 0.0006(9)
B4 0.0326(11) 0.0394(12) 0.068(2) -0.0012(11) 0.0011(11) 0.0027(10)
B5 0.0448(13) 0.0504(14) 0.0461(13) -0.0143(11) -0.0099(10) 0.0121(11)
B7 0.0372(11) 0.0453(12) 0.0366(11) -0.0001(9) 0.0029(9) 0.0000(9)
B8 0.0377(12) 0.059(2) 0.059(2) 0.0047(12) 0.0134(11) 0.0012(11)
B10 0.0426(13) 0.0413(13) 0.076(2) -0.0105(12) -0.0209(12) 0.0066(10)
C9 0.0311(11) 0.0426(12) 0.096(2) 0.0093(12) 0.0015(11) -0.0043(9)
C11 0.0356(10) 0.0290(9) 0.0475(11) -0.0017(8) -0.0047(8) 0.0012(7)
C12 0.0423(11) 0.0478(12) 0.0465(12) 0.0019(10) -0.0048(9) 0.0052(9)
C13 0.0422(12) 0.0574(13) 0.0594(14) 0.0055(11) -0.0137(10) 0.0049(10)
C14 0.0351(11) 0.0470(12) 0.075(2) -0.0037(11) -0.0039(10) 0.0085(9)
C15 0.0453(12) 0.0628(15) 0.0666(15) -0.0175(12) -0.0015(11) 0.0138(11)
C16 0.0432(11) 0.0523(12) 0.0529(12) -0.0123(10) -0.0091(10) 0.0121(9)
C17 0.0336(9) 0.0361(10) 0.0411(10) -0.0015(8) -0.0022(8) -0.0021(8)
C18 0.0381(11) 0.0504(12) 0.0524(12) 0.0073(10) -0.0053(9) 0.0043(9)
C19 0.0537(13) 0.0511(13) 0.0498(12) 0.0161(10) -0.0005(10) 0.0049(10)
C20 0.0478(12) 0.0530(13) 0.0410(11) 0.0097(9) 0.0069(9) -0.0040(10)
C21 0.0388(10) 0.0482(11) 0.0326(9) -0.0008(8) 0.0024(8) -0.0004(8)
C22 0.0342(9) 0.0350(9) 0.0330(9) -0.0039(7) -0.0020(7) 0.0007(7)
C23 0.0372(10) 0.0354(10) 0.0386(10) -0.0036(8) 0.0003(8) 0.0011(8)
C24 0.0409(11) 0.0463(12) 0.0492(12) 0.0007(10) -0.0022(9) 0.0081(9)
C25 0.0337(11) 0.0651(14) 0.0510(12) -0.0048(11) 0.0017(9) 0.0071(10)
C26 0.0380(11) 0.0650(14) 0.0415(11) 0.0002(10) 0.0069(9) -0.0017(10)
C29 0.050(2) 0.055(2) 0.133(3) 0.027(2) 0.039(2) 0.0077(13)
C30 0.086(2) 0.061(2) 0.093(2) 0.007(2) -0.042(2) -0.030(2)
C31 0.063(2) 0.060(2) 0.0417(12) -0.0013(11) 0.0041(11) -0.0170(12)
C32 0.061(2) 0.0332(11) 0.079(2) 0.0027(11) 0.0007(14) 0.0009(10)
N27 0.0322(8) 0.0370(9) 0.0631(11) 0.0022(8) -0.0040(7) -0.0045(7)
N28 0.0419(9) 0.0311(8) 0.0434(9) 0.0012(7) -0.0005(7) -0.0014(7)

loop_
_atom_site_label
_atom_site_type_symbol
_atom_site_fract_x
_atom_site_fract_y
_atom_site_fract_z
_atom_site_U_iso_or_equiv
_atom_site_thermal_displace_type
_atom_site_occupancy
_atom_site_calc_flag
P6 P 0.65632(5) 0.55929(3) 0.20678(4) 0.0399(2) Uani 1 d
B1 B 0.7970(2) 0.41184(15) 0.2908(2) 0.0426(5) Uani 1 d
B2 B 0.6536(2) 0.43648(13) 0.23304(15) 0.0357(5) Uani 1 d
B3 B 0.7748(2) 0.39063(14) 0.1669(2) 0.0402(5) Uani 1 d
B4 B 0.9221(2) 0.41330(15) 0.2139(2) 0.0467(6) Uani 1 d
B5 B 0.7273(2) 0.5086(2) 0.3131(2) 0.0472(6) Uani 1 d
B7 B 0.6942(2) 0.47572(14) 0.1199(2) 0.0397(5) Uani 1 d
B8 B 0.8671(2) 0.4675(2) 0.1137(2) 0.0516(6) Uani 1 d
B10 B 0.8983(2) 0.4988(2) 0.2905(2) 0.0533(7) Uani 1 d
C9 C 0.9341(2) 0.51515(14) 0.1907(2) 0.0567(6) Uani 1 d
C11 C 0.4932(2) 0.59019(11) 0.21354(13) 0.0374(4) Uani 1 d
C12 C 0.4179(2) 0.58871(13) 0.13538(15) 0.0456(5) Uani 1 d
C13 C 0.2951(2) 0.61540(15) 0.1393(2) 0.0531(6) Uani 1 d
C14 C 0.2478(2) 0.64505(14) 0.2203(2) 0.0524(6) Uani 1 d
C15 C 0.3223(2) 0.6473(2) 0.2984(2) 0.0583(6) Uani 1 d
C16 C 0.4450(2) 0.62019(14) 0.2950(2) 0.0495(5) Uani 1 d
C17 C 0.8283(2) 0.67959(11) 0.51537(13) 0.0369(4) Uani 1 d
C18 C 0.8655(2) 0.61168(14) 0.56424(15) 0.0470(5) Uani 1 d
C19 C 0.7773(2) 0.55953(15) 0.6053(2) 0.0515(5) Uani 1 d
C20 C 0.6539(2) 0.57801(14) 0.59973(14) 0.0472(5) Uani 1 d
C21 C 0.6113(2) 0.64836(12) 0.55067(12) 0.0398(4) Uani 1 d
C22 C 0.6996(2) 0.69904(11) 0.50369(12) 0.0341(4) Uani 1 d
C23 C 0.6515(2) 0.76531(11) 0.44872(13) 0.0371(4) Uani 1 d
C24 C 0.5271(2) 0.78449(14) 0.44740(15) 0.0455(5) Uani 1 d
C25 C 0.4434(2) 0.73729(15) 0.49947(15) 0.0499(5) Uani 1 d
C26 C 0.4833(2) 0.67022(15) 0.54753(14) 0.0481(5) Uani 1 d
C29 C 1.0207(3) 0.6975(2) 0.4268(3) 0.0790(10) Uani 1 d
C30 C 0.9668(4) 0.7936(2) 0.5516(3) 0.0801(10) Uani 1 d
C31 C 0.7299(3) 0.7762(2) 0.2927(2) 0.0547(6) Uani 1 d
C32 C 0.7289(3) 0.90032(14) 0.3895(2) 0.0576(6) Uani 1 d
N27 N 0.91902(14) 0.73780(10) 0.47770(12) 0.0441(4) Uani 1 d
N28 N 0.73974(15) 0.80869(9) 0.38841(11) 0.0388(4) Uani 1 d
H1 H 0.7905(20) 0.3651(14) 0.3453(16) 0.059(6) Uiso 1 d
H2 H 0.5601(19) 0.4095(13) 0.2472(14) 0.047(6) Uiso 1 d
H3 H 0.7554(19) 0.3294(14) 0.1363(14) 0.052(6) Uiso 1 d
H4 H 0.9995(21) 0.3674(14) 0.2178(15) 0.056(6) Uiso 1 d
H5 H 0.6943(21) 0.5236(14) 0.3816(16) 0.059(6) Uiso 1 d
H7 H 0.6317(19) 0.4695(13) 0.0578(14) 0.046(6) Uiso 1 d
H8 H 0.9052(23) 0.4590(15) 0.0421(17) 0.072(7) Uiso 1 d
H9 H 1.0142(25) 0.5436(16) 0.1773(17) 0.072(7) Uiso 1 d
H10 H 0.9587(22) 0.5128(15) 0.3497(16) 0.065(7) Uiso 1 d
H12 H 0.4503(23) 0.5666(15) 0.0776(18) 0.068(7) Uiso 1 d
H13 H 0.2452(23) 0.6123(15) 0.0853(17) 0.065(7) Uiso 1 d
H14 H 0.1670(21) 0.6631(14) 0.2245(15) 0.054(6) Uiso 1 d
H15 H 0.2898(25) 0.6703(17) 0.3573(19) 0.080(8) Uiso 1 d
H16 H 0.4974(21) 0.6206(14) 0.3523(16) 0.057(6) Uiso 1 d
H18 H 0.9512(22) 0.5990(14) 0.5720(15) 0.054(6) Uiso 1 d
H19 H 0.8048(22) 0.5136(16) 0.6376(16) 0.063(7) Uiso 1 d
H20 H 0.5942(21) 0.5438(14) 0.6276(15) 0.056(6) Uiso 1 d
H24 H 0.4982(22) 0.8306(15) 0.4060(16) 0.065(7) Uiso 1 d
H25 H 0.3551(22) 0.7530(14) 0.4960(15) 0.058(6) Uiso 1 d
H26 H 0.4279(21) 0.6346(14) 0.5798(15) 0.054(6) Uiso 1 d
H28 H 0.8408(25) 0.7848(17) 0.4234(18) 0.083(8) Uiso 1 d
H29C H 0.9837(28) 0.6599(20) 0.3769(21) 0.092(11) Uiso 1 d
H29A H 1.0736(29) 0.6654(20) 0.4678(21) 0.097(10) Uiso 1 d
H29B H 1.0651(25) 0.7402(18) 0.3947(18) 0.076(8) Uiso 1 d
H30B H 1.0125(29) 0.7620(20) 0.5945(22) 0.095(10) Uiso 1 d
H30C H 0.8892(35) 0.8243(23) 0.5788(24) 0.121(13) Uiso 1 d
H30A H 1.0203(28) 0.8342(20) 0.5198(20) 0.092(9) Uiso 1 d
H31A H 0.7910(24) 0.8021(16) 0.2555(17) 0.068(7) Uiso 1 d
H31B H 0.6447(25) 0.7890(16) 0.2696(17) 0.068(8) Uiso 1 d
H31C H 0.7451(23) 0.7144(18) 0.2927(17) 0.073(8) Uiso 1 d
H32C H 0.6470(28) 0.9190(18) 0.3624(19) 0.084(9) Uiso 1 d
H32A H 0.8019(25) 0.9226(16) 0.3577(18) 0.070(8) Uiso 1 d
H32B H 0.7384(24) 0.9173(17) 0.4523(20) 0.072(8) Uiso 1 d

loop_
_atom_type_symbol
_atom_type_description
_atom_type_scat_dispersion_real
_atom_type_scat_dispersion_imag
_atom_type_scat_source
C C 0.0033 0.0016 'International Tables Vol C Tables 4.2.6.8 and 6.1.1.4'
H H 0.0000 0.0000 'International Tables Vol C Tables 4.2.6.8 and 6.1.1.4'
B B 0.0013 0.0007 'International Tables Vol C Tables 4.2.6.8 and 6.1.1.4'
P P 0.1023 0.0942 'International Tables Vol C Tables 4.2.6.8 and 6.1.1.4'
N N 0.0061 0.0033 'International Tables Vol C Tables 4.2.6.8 and 6.1.1.4'

loop_
_geom_angle_atom_site_label_1
_geom_angle_atom_site_label_2
_geom_angle_atom_site_label_3
_geom_angle
C11 P6 B7 116.28(9)
C11 P6 B5 116.83(10)
B7 P6 B5 98.52(10)
C11 P6 B2 104.07(9)
B7 P6 B2 55.25(9)
B5 P6 B2 55.27(10)
B4 B1 B5 115.7(2)
B4 B1 B10 61.03(14)
B5 B1 B10 63.94(14)
B4 B1 B2 111.0(2)
B5 B1 B2 61.65(12)
B10 B1 B2 110.3(2)
B4 B1 B3 58.28(13)
B5 B1 B3 107.0(2)
B10 B1 B3 102.6(2)
B2 B1 B3 58.78(12)
B4 B1 H1 121.6(12)
B5 B1 H1 116.5(12)
B10 B1 H1 126.1(12)
B2 B1 H1 115.5(12)
B3 B1 H1 124.6(12)
B3 B2 B1 62.14(13)
B3 B2 B7 58.41(12)
B1 B2 B7 106.80(15)
B3 B2 B5 107.2(2)
B1 B2 B5 58.46(12)
B7 B2 B5 104.4(2)
B3 B2 P6 107.09(13)
B1 B2 P6 107.04(13)
B7 B2 P6 58.88(10)
B5 B2 P6 59.06(10)
B3 B2 H2 126.8(11)
B1 B2 H2 126.7(11)
B7 B2 H2 121.8(11)
B5 B2 H2 121.2(10)
P6 B2 H2 115.7(10)
B4 B3 B7 115.2(2)
B4 B3 B8 61.14(14)
B7 B3 B8 63.77(14)
B4 B3 B2 111.3(2)
B7 B3 B2 61.75(12)
B8 B3 B2 111.0(2)
B4 B3 B1 58.30(13)
B7 B3 B1 107.01(15)
B8 B3 B1 103.2(2)
B2 B3 B1 59.09(12)
B4 B3 H3 120.6(11)
B7 B3 H3 117.0(11)
B8 B3 H3 123.7(11)
B2 B3 H3 117.0(11)
B1 B3 H3 125.6(11)
C9 B4 B3 101.3(2)
C9 B4 B1 101.6(2)
B3 B4 B1 63.42(13)
C9 B4 B10 51.93(15)
B3 B4 B10 105.6(2)
B1 B4 B10 60.07(14)
C9 B4 B8 52.15(15)
B3 B4 B8 59.88(14)
B1 B4 B8 106.0(2)
B10 B4 B8 94.6(2)
C9 B4 H4 127.0(11)
B3 B4 H4 123.3(11)
B1 B4 H4 122.2(11)
B10 B4 H4 126.2(11)
B8 B4 H4 127.2(11)
B1 B5 B2 59.88(13)
B1 B5 B10 58.35(13)
B2 B5 B10 104.7(2)
B1 B5 P6 113.52(15)
B2 B5 P6 65.67(10)
B10 B5 P6 106.2(2)
B1 B5 H5 120.5(12)
B2 B5 H5 125.7(12)
B10 B5 H5 120.5(12)
P6 B5 H5 121.1(12)
B3 B7 B2 59.84(12)
B3 B7 B8 58.45(13)
B2 B7 B8 105.4(2)
B3 B7 P6 113.92(14)
B2 B7 P6 65.87(10)
B8 B7 P6 107.64(14)
B3 B7 H7 122.0(11)
B2 B7 H7 123.3(10)
B8 B7 H7 122.8(10)
P6 B7 H7 118.0(10)
C9 B8 B3 107.1(2)
C9 B8 B4 60.24(15)
B3 B8 B4 58.97(14)
C9 B8 B7 112.9(2)
B3 B8 B7 57.77(12)
B4 B8 B7 108.4(2)
C9 B8 H8 124.2(13)
B3 B8 H8 121.8(13)
B4 B8 H8 124.7(13)
B7 B8 H8 115.0(13)
C9 B10 B1 107.4(2)
C9 B10 B4 60.3(2)
B1 B10 B4 58.90(13)
C9 B10 B5 114.1(2)
B1 B10 B5 57.71(13)
B4 B10 B5 108.6(2)
C9 B10 H10 123.9(13)
B1 B10 H10 121.2(13)
B4 B10 H10 124.0(13)
B5 B10 H10 114.7(13)
B10 C9 B8 119.1(2)
B10 C9 B4 67.7(2)
B8 C9 B4 67.6(2)
B10 C9 H9 119.5(15)
B8 C9 H9 119.2(15)
B4 C9 H9 123.9(15)
C16 C11 C12 119.0(2)
C16 C11 P6 120.61(15)
C12 C11 P6 120.2(2)
C11 C12 C13 120.4(2)
C11 C12 H12 119.8(15)
C13 C12 H12 119.7(15)
C14 C13 C12 120.2(2)
C14 C13 H13 121.2(15)
C12 C13 H13 118.6(15)
C13 C14 C15 119.8(2)
C13 C14 H14 121.8(14)
C15 C14 H14 118.4(14)
C14 C15 C16 120.3(2)
C14 C15 H15 120.7(16)
C16 C15 H15 119.1(16)
C11 C16 C15 120.2(2)
C11 C16 H16 120.1(13)
C15 C16 H16 119.7(13)
C18 C17 C22 121.2(2)
C18 C17 N27 121.2(2)
C22 C17 N27 117.5(2)
C17 C18 C19 120.5(2)
C17 C18 H18 121.0(14)
C19 C18 H18 118.5(14)
C20 C19 C18 120.2(2)
C20 C19 H19 120.9(15)
C18 C19 H19 118.9(15)
C19 C20 C21 121.1(2)
C19 C20 H20 120.9(14)
C21 C20 H20 118.0(14)
C20 C21 C26 121.6(2)
C20 C21 C22 119.2(2)
C26 C21 C22 119.2(2)
C17 C22 C23 125.2(2)
C17 C22 C21 117.6(2)
C23 C22 C21 117.3(2)
C24 C23 C22 121.6(2)
C24 C23 N28 121.0(2)
C22 C23 N28 117.3(2)
C23 C24 C25 119.9(2)
C23 C24 H24 118.1(14)
C25 C24 H24 121.9(14)
C26 C25 C24 120.7(2)
C26 C25 H25 122.2(13)
C24 C25 H25 117.1(13)
C25 C26 C21 121.1(2)
C25 C26 H26 122.6(14)
C21 C26 H26 116.3(14)
N27 C29 H29C 109.5(17)
N27 C29 H29A 111.1(19)
H29C C29 H29A 109.8(25)
N27 C29 H29B 107.4(16)
H29C C29 H29B 105.8(23)
H29A C29 H29B 113.1(24)
N27 C30 H30B 108.8(19)
N27 C30 H30C 106.7(20)
H30B C30 H30C 114.8(27)
N27 C30 H30A 105.2(18)
H30B C30 H30A 111.6(25)
H30C C30 H30A 109.3(26)
N28 C31 H31A 109.4(15)
N28 C31 H31B 107.4(14)
H31A C31 H31B 110.7(21)
N28 C31 H31C 109.7(15)
H31A C31 H31C 108.8(21)
H31B C31 H31C 110.7(21)
N28 C32 H32C 111.3(16)
N28 C32 H32A 107.4(15)
H32C C32 H32A 113.8(22)
N28 C32 H32B 106.7(16)
H32C C32 H32B 111.8(22)
H32A C32 H32B 105.4(22)
C17 N27 C29 113.7(2)
C17 N27 C30 110.2(2)
C29 N27 C30 112.1(3)
C17 N27 H28 99.4(11)
C29 N27 H28 114.0(11)
C30 N27 H28 106.5(11)
C23 N28 C32 114.7(2)
C23 N28 C31 110.3(2)
C32 N28 C31 110.9(2)
C23 N28 H28 99.8(12)
C32 N28 H28 111.7(12)
C31 N28 H28 108.8(12)

loop_
_geom_bond_atom_site_label_1
_geom_bond_atom_site_label_2
_geom_bond_distance
P6 C11 1.821(2)
P6 B7 1.891(2)
P6 B5 1.897(3)
P6 B2 2.016(2)
B1 B4 1.752(3)
B1 B5 1.761(3)
B1 B10 1.773(4)
B1 B2 1.787(3)
B1 B3 1.841(3)
B1 H1 1.09(2)
B2 B3 1.781(3)
B2 B7 1.815(3)
B2 B5 1.818(3)
B2 H2 1.11(2)
B3 B4 1.751(3)
B3 B7 1.755(3)
B3 B8 1.768(3)
B3 H3 1.10(2)
B4 C9 1.681(3)
B4 B10 1.790(4)
B4 B8 1.790(4)
B4 H4 1.11(2)
B5 B10 1.871(4)
B5 H5 1.08(2)
B7 B8 1.861(3)
B7 H7 1.12(2)
B8 C9 1.529(4)
B8 H8 1.13(2)
B10 C9 1.523(4)
B10 H10 1.09(2)
C9 H9 0.99(3)
C11 C16 1.381(3)
C11 C12 1.385(3)
C12 C13 1.386(3)
C12 H12 0.98(3)
C13 C14 1.368(3)
C13 H13 0.95(3)
C14 C15 1.380(3)
C14 H14 0.92(2)
C15 C16 1.386(3)
C15 H15 1.00(3)
C16 H16 1.00(2)
C17 C18 1.361(3)
C17 C22 1.423(2)
C17 N27 1.461(2)
C18 C19 1.402(3)
C18 H18 0.95(2)
C19 C20 1.357(3)
C19 H19 0.92(3)
C20 C21 1.412(3)
C20 H20 0.94(2)
C21 C26 1.416(3)
C21 C22 1.427(3)
C22 C23 1.426(3)
C23 C24 1.368(3)
C23 N28 1.470(2)
C24 C25 1.402(3)
C24 H24 1.00(2)
C25 C26 1.353(3)
C25 H25 0.98(2)
C26 H26 0.95(2)
C29 N27 1.473(3)
C29 H29C 1.02(3)
C29 H29A 0.97(3)
C29 H29B 0.96(3)
C30 N27 1.487(3)
C30 H30B 0.94(3)
C30 H30C 1.05(4)
C30 H30A 0.99(3)
C31 N28 1.486(3)
C31 H31A 0.95(3)
C31 H31B 0.99(3)
C31 H31C 1.01(3)
C32 N28 1.481(3)
C32 H32C 1.00(3)
C32 H32A 0.98(3)
C32 H32B 0.95(3)
N27 H28 1.37(3)
N28 H28 1.25(3)
